data_2108627
loop_
_publ_author_name
'Singla, Labhini'
'Yadav, Hare Ram'
'Roy Choudhury, Angshuman'

_publ_section_title
;
 Evaluation of fluorine-mediated intermolecular interactions in
 tetrafluorinated tetrahydroisoquinoline derivatives: synthesis and
 computational studies
;
_journal_coeditor_code BM5125SUP1
_journal_issue 4
_journal_name_full 'Acta Crystallographica Section B'
_journal_page_first
;
;
_journal_paper_doi 10.1107/S2052520620006873
_journal_volume 76
_journal_year 2020
_chemical_formula_moiety 'C22 H17 F4 N O'
_chemical_formula_sum 'C22 H17 F4 N O'
_chemical_formula_weight 387.36
_space_group_IT_number 14
_space_group_name_Hall '-P 2ybc'
_space_group_name_H-M_alt 'P 1 21/c 1'
_symmetry_cell_setting monoclinic
_symmetry_space_group_name_Hall '-P 2ybc'
_symmetry_space_group_name_H-M 'P 1 21/c 1'
_atom_sites_solution_hydrogens geom
_audit_creation_date 2020-03-09T09:01:05-00:00
_audit_creation_method 'WinGX routine CIF_UPDATE'
_cell_angle_alpha 90
_cell_angle_beta 99.890(9)
_cell_angle_gamma 90
_cell_formula_units_Z 4
_cell_length_a 9.642(2)
_cell_length_b 13.292(2)
_cell_length_c 13.931(3)
_cell_measurement_reflns_used 4679
_cell_measurement_temperature 100
_cell_measurement_theta_max 27.5
_cell_measurement_theta_min 3.1
_cell_volume 1758.9(6)
_computing_cell_refinement
;
        CrystalClear-SM Expert 2.0 r15 (Rigaku, 2011)
;
_computing_data_collection
;
        CrystalClear-SM Expert 2.0 r15 (Rigaku, 2011)
;
_computing_data_reduction
;
        CrystalClear-SM Expert 2.0 r15 (Rigaku, 2011)
;
_computing_molecular_graphics 'Olex2 (Dolomanov et al., 2009)'
_computing_publication_material 'Olex2 (Dolomanov et al., 2009)'
_computing_structure_refinement 'ShelXL (Sheldrick, 2015)'
_computing_structure_solution 'ShelXS (Sheldrick, 2008)'
_diffrn_ambient_temperature 100
_diffrn_detector_area_resol_mean 13.6612
_diffrn_measured_fraction_theta_full 0.994
_diffrn_measured_fraction_theta_max 0.994
_diffrn_measurement_device_type 'Rigaku Mercury375R (2x2 bin mode)'
_diffrn_measurement_method 'profile data from \w-scans'
_diffrn_radiation_type MoK\a
_diffrn_radiation_wavelength 0.71073
_diffrn_reflns_av_R_equivalents 0.029
_diffrn_reflns_Laue_measured_fraction_full 0.994
_diffrn_reflns_Laue_measured_fraction_max 0.994
_diffrn_reflns_limit_h_max 11
_diffrn_reflns_limit_h_min -11
_diffrn_reflns_limit_k_max 15
_diffrn_reflns_limit_k_min -15
_diffrn_reflns_limit_l_max 16
_diffrn_reflns_limit_l_min -16
_diffrn_reflns_number 14416
_diffrn_reflns_point_group_measured_fraction_full 0.994
_diffrn_reflns_point_group_measured_fraction_max 0.994
_diffrn_reflns_theta_full 25.021
_diffrn_reflns_theta_max 25.021
_diffrn_reflns_theta_min 3.065
_exptl_absorpt_coefficient_mu 0.119
_exptl_absorpt_correction_T_max 1
_exptl_absorpt_correction_T_min 0.873
_exptl_absorpt_correction_type multi-scan
_exptl_absorpt_process_details 'Blessing 1995'
_exptl_crystal_colour 'clear light colourless'
_exptl_crystal_density_diffrn 1.463
_exptl_crystal_density_method 'not measured'
_exptl_crystal_description prism
_exptl_crystal_F_000 800
_exptl_crystal_size_max 0.3
_exptl_crystal_size_mid 0.2
_exptl_crystal_size_min 0.15
_refine_diff_density_max 0.271
_refine_diff_density_min -0.239
_refine_diff_density_rms 0.052
_refine_ls_extinction_method none
_refine_ls_goodness_of_fit_ref 1.11
_refine_ls_hydrogen_treatment constr
_refine_ls_matrix_type full
_refine_ls_number_parameters 254
_refine_ls_number_reflns 3089
_refine_ls_number_restraints 0
_refine_ls_restrained_S_all 1.11
_refine_ls_R_factor_all 0.0408
_refine_ls_R_factor_gt 0.0372
_refine_ls_shift/su_max 0
_refine_ls_shift/su_mean 0
_refine_ls_structure_factor_coef Fsqd
_refine_ls_weighting_details 'w=1/[\s^2^(Fo^2^)+(0.0649P)^2^+0.4956P] where P=(Fo^2^+2Fc^2^)/3'
_refine_ls_weighting_scheme calc
_refine_ls_wR_factor_ref 0.1099
_reflns_number_gt 2773
_reflns_number_total 3089
_reflns_threshold_expression 'I > 2\s(I)'
_cod_data_source_file bm5125sup1.cif
_cod_data_source_block 6-3
_cod_depositor_comments
;
The following automatic conversions were performed:

data item '_exptl_absorpt_correction_type' value 'Multi-scan' was
changed to 'multi-scan' in accordance with the
/home/data/users/saulius/crontab/automatic-downloads/rss-feeds/IUCr/lib/dictionaries/cif_core.dic
dictionary named 'cif_core.dic' version 2.4.2 last updated on
2011-04-26.

Automatic conversion script
Id: cif_fix_values 7556 2019-12-06 15:28:31Z antanas 
;
_cod_database_code 2108627

loop_
_space_group_symop_operation_xyz
'x, y, z'
'-x, y+1/2, -z+1/2'
'-x, -y, -z'
'x, -y-1/2, z-1/2'

loop_
_atom_site_label
_atom_site_fract_x
_atom_site_fract_y
_atom_site_fract_z
_atom_site_U_iso_or_equiv
_atom_site_adp_type
_atom_site_calc_flag
_atom_site_occupancy
_atom_site_disorder_assembly
_atom_site_disorder_group
_atom_site_type_symbol
C1 0.42509(14) 0.12556(10) 0.32106(10) 0.0175(3) Uani d 1 . . C
H1 0.5168 0.0935 0.3494 0.021 Uiso calc 1 . . H
C2 0.32303(14) 0.28884(11) 0.26580(11) 0.0202(3) Uani d 1 . . C
H2A 0.2575 0.2514 0.2159 0.024 Uiso calc 1 . . H
H2B 0.344 0.3545 0.2379 0.024 Uiso calc 1 . . H
C3 0.25684(15) 0.30489(11) 0.35616(11) 0.0214(3) Uani d 1 . . C
H3A 0.3123 0.3557 0.3984 0.026 Uiso calc 1 . . H
H3B 0.1604 0.3317 0.3363 0.026 Uiso calc 1 . . H
C4 0.16258(14) 0.20363(11) 0.48281(10) 0.0200(3) Uani d 1 . . C
H4 0.1066 0.2601 0.4933 0.024 Uiso calc 1 . . H
C5 0.15577(14) 0.11642(11) 0.53704(10) 0.0203(3) Uani d 1 . . C
C6 0.23754(15) 0.03310(11) 0.52300(10) 0.0215(3) Uani d 1 . . C
H6 0.2341 -0.0264 0.5603 0.026 Uiso calc 1 . . H
C7 0.32404(14) 0.03893(11) 0.45334(10) 0.0196(3) Uani d 1 . . C
H7 0.3789 -0.018 0.4424 0.024 Uiso calc 1 . . H
C8 0.33269(14) 0.12601(10) 0.39896(10) 0.0180(3) Uani d 1 . . C
C9 0.25018(14) 0.20928(11) 0.41347(10) 0.0185(3) Uani d 1 . . C
C17 0.35827(14) 0.06318(10) 0.23255(10) 0.0192(3) Uani d 1 . . C
C18 0.43866(15) 0.01454(11) 0.17321(11) 0.0215(3) Uani d 1 . . C
C19 0.38237(17) -0.04163(12) 0.09206(11) 0.0269(3) Uani d 1 . . C
H19 0.4424 -0.0739 0.0541 0.032 Uiso calc 1 . . H
C20 0.23736(17) -0.05019(12) 0.06694(11) 0.0281(4) Uani d 1 . . C
H20 0.1955 -0.0878 0.0115 0.034 Uiso calc 1 . . H
C21 0.15609(16) -0.00228(12) 0.12522(11) 0.0251(3) Uani d 1 . . C
C22 0.21262(15) 0.05384(11) 0.20594(10) 0.0216(3) Uani d 1 . . C
H22 0.1521 0.0862 0.2435 0.026 Uiso calc 1 . . H
C11 0.55496(14) 0.24037(10) 0.23227(10) 0.0177(3) Uani d 1 . . C
C12 0.69652(15) 0.22646(11) 0.27165(10) 0.0194(3) Uani d 1 . . C
C13 0.79948(15) 0.23524(11) 0.21477(11) 0.0222(3) Uani d 1 . . C
C14 0.76698(16) 0.25832(11) 0.11690(11) 0.0237(3) Uani d 1 . . C
H14 0.8387 0.2648 0.0783 0.028 Uiso calc 1 . . H
C15 0.62626(16) 0.27186(11) 0.07646(11) 0.0227(3) Uani d 1 . . C
H15 0.6011 0.287 0.0091 0.027 Uiso calc 1 . . H
C16 0.52201(15) 0.26352(11) 0.13324(11) 0.0206(3) Uani d 1 . . C
H16 0.4265 0.2737 0.1042 0.025 Uiso calc 1 . . H
C10 0.05768(16) 0.03307(12) 0.66242(11) 0.0270(4) Uani d 1 . . C
H10A 0.0256 -0.0249 0.621 0.041 Uiso calc 1 . . H
H10B -0.0087 0.0457 0.707 0.041 Uiso calc 1 . . H
H10C 0.1512 0.019 0.7001 0.041 Uiso calc 1 . . H
N1 0.45407(12) 0.23104(9) 0.29489(9) 0.0182(3) Uani d 1 . . N
O1 0.06491(11) 0.11996(8) 0.60256(7) 0.0250(3) Uani d 1 . . O
F3 0.58141(9) 0.02063(6) 0.19661(7) 0.0270(2) Uani d 1 . . F
F4 0.01399(9) -0.01197(8) 0.10368(7) 0.0356(3) Uani d 1 . . F
F1 0.73577(8) 0.20300(7) 0.36713(6) 0.0249(2) Uani d 1 . . F
F2 0.93510(9) 0.22066(8) 0.25809(7) 0.0326(3) Uani d 1 . . F

loop_
_atom_site_aniso_label
_atom_site_aniso_U_11
_atom_site_aniso_U_22
_atom_site_aniso_U_33
_atom_site_aniso_U_12
_atom_site_aniso_U_13
_atom_site_aniso_U_23
C1 0.0161(7) 0.0167(7) 0.0199(7) 0.0008(5) 0.0034(5) 0.0032(5)
C2 0.0173(7) 0.0194(7) 0.0242(7) 0.0024(5) 0.0038(6) 0.0038(6)
C3 0.0180(7) 0.0199(7) 0.0270(8) 0.0030(6) 0.0056(6) 0.0017(6)
C4 0.0147(7) 0.0234(7) 0.0216(7) 0.0013(6) 0.0017(5) -0.0011(6)
C5 0.0156(7) 0.0288(8) 0.0164(7) -0.0041(6) 0.0027(5) -0.0017(6)
C6 0.0209(7) 0.0234(7) 0.0196(7) -0.0030(6) 0.0016(6) 0.0039(6)
C7 0.0175(7) 0.0201(7) 0.0204(7) 0.0010(5) 0.0009(5) 0.0004(5)
C8 0.0152(7) 0.0217(7) 0.0162(7) -0.0014(5) 0.0000(5) -0.0002(5)
C9 0.0150(7) 0.0214(7) 0.0180(7) -0.0013(5) -0.0006(5) 0.0000(5)
C17 0.0216(7) 0.0170(7) 0.0195(7) 0.0001(6) 0.0051(6) 0.0038(5)
C18 0.0191(7) 0.0192(7) 0.0269(8) 0.0004(6) 0.0056(6) 0.0020(6)
C19 0.0316(8) 0.0241(8) 0.0266(8) 0.0007(6) 0.0097(6) -0.0035(6)
C20 0.0330(9) 0.0282(8) 0.0227(8) -0.0063(7) 0.0036(6) -0.0048(6)
C21 0.0209(8) 0.0323(8) 0.0219(8) -0.0056(6) 0.0029(6) 0.0020(6)
C22 0.0216(7) 0.0248(8) 0.0197(7) -0.0018(6) 0.0067(6) 0.0017(6)
C11 0.0184(7) 0.0144(7) 0.0214(7) -0.0018(5) 0.0064(6) -0.0008(5)
C12 0.0212(7) 0.0206(7) 0.0162(7) -0.0012(6) 0.0026(6) 0.0012(5)
C13 0.0147(7) 0.0245(8) 0.0272(8) -0.0012(6) 0.0029(6) -0.0010(6)
C14 0.0231(8) 0.0243(8) 0.0261(8) -0.0023(6) 0.0110(6) -0.0002(6)
C15 0.0273(8) 0.0226(7) 0.0188(7) 0.0000(6) 0.0057(6) 0.0020(6)
C16 0.0184(7) 0.0206(7) 0.0226(7) 0.0002(6) 0.0028(6) 0.0005(6)
C10 0.0258(8) 0.0333(9) 0.0230(8) -0.0086(7) 0.0074(6) 0.0018(6)
N1 0.0170(6) 0.0175(6) 0.0209(6) 0.0012(5) 0.0056(5) 0.0025(5)
O1 0.0224(5) 0.0306(6) 0.0243(6) -0.0022(4) 0.0103(4) 0.0027(4)
F3 0.0188(5) 0.0260(5) 0.0373(5) 0.0032(3) 0.0077(4) -0.0046(4)
F4 0.0223(5) 0.0567(7) 0.0268(5) -0.0116(4) 0.0018(4) -0.0061(4)
F1 0.0204(4) 0.0341(5) 0.0195(4) 0.0008(4) 0.0016(3) 0.0038(3)
F2 0.0150(4) 0.0492(6) 0.0333(5) 0.0003(4) 0.0034(4) 0.0038(4)

loop_
_atom_type_symbol
_atom_type_description
_atom_type_scat_dispersion_real
_atom_type_scat_dispersion_imag
_atom_type_scat_source
C C 0.0033 0.0016 'International Tables Vol C Tables 4.2.6.8 and 6.1.1.4'
H H 0 0 'International Tables Vol C Tables 4.2.6.8 and 6.1.1.4'
F F 0.0171 0.0103 'International Tables Vol C Tables 4.2.6.8 and 6.1.1.4'
N N 0.0061 0.0033 'International Tables Vol C Tables 4.2.6.8 and 6.1.1.4'
O O 0.0106 0.006 'International Tables Vol C Tables 4.2.6.8 and 6.1.1.4'

loop_
_geom_angle_atom_site_label_1
_geom_angle_atom_site_label_2
_geom_angle_atom_site_label_3
_geom_angle
_geom_angle_site_symmetry_1
_geom_angle_site_symmetry_3
_geom_angle_publ_flag
C8 C1 H1 107.9 . . ?
C8 C1 C17 111.10(11) . . ?
C17 C1 H1 107.9 . . ?
N1 C1 H1 107.9 . . ?
N1 C1 C8 109.25(11) . . ?
N1 C1 C17 112.56(11) . . ?
H2A C2 H2B 108.4 . . ?
C3 C2 H2A 110.1 . . ?
C3 C2 H2B 110.1 . . ?
N1 C2 H2A 110.1 . . ?
N1 C2 H2B 110.1 . . ?
N1 C2 C3 107.88(11) . . ?
C2 C3 H3A 109.1 . . ?
C2 C3 H3B 109.1 . . ?
H3A C3 H3B 107.8 . . ?
C9 C3 C2 112.46(12) . . ?
C9 C3 H3A 109.1 . . ?
C9 C3 H3B 109.1 . . ?
C5 C4 H4 119.6 . . ?
C9 C4 H4 119.6 . . ?
C9 C4 C5 120.88(13) . . ?
C4 C5 C6 120.38(13) . . ?
O1 C5 C4 115.35(13) . . ?
O1 C5 C6 124.27(13) . . ?
C5 C6 H6 120.8 . . ?
C7 C6 C5 118.50(13) . . ?
C7 C6 H6 120.8 . . ?
C6 C7 H7 119.1 . . ?
C6 C7 C8 121.75(13) . . ?
C8 C7 H7 119.1 . . ?
C7 C8 C1 118.86(12) . . ?
C7 C8 C9 119.37(13) . . ?
C9 C8 C1 121.67(12) . . ?
C4 C9 C3 119.98(12) . . ?
C4 C9 C8 119.11(13) . . ?
C8 C9 C3 120.91(12) . . ?
C18 C17 C1 122.07(13) . . ?
C18 C17 C22 116.13(13) . . ?
C22 C17 C1 121.78(12) . . ?
C19 C18 C17 123.85(14) . . ?
F3 C18 C17 118.38(13) . . ?
F3 C18 C19 117.76(13) . . ?
C18 C19 H19 120.4 . . ?
C18 C19 C20 119.15(14) . . ?
C20 C19 H19 120.4 . . ?
C19 C20 H20 121.2 . . ?
C21 C20 C19 117.67(14) . . ?
C21 C20 H20 121.2 . . ?
C20 C21 C22 123.00(14) . . ?
F4 C21 C20 118.73(13) . . ?
F4 C21 C22 118.25(13) . . ?
C17 C22 H22 119.9 . . ?
C21 C22 C17 120.19(13) . . ?
C21 C22 H22 119.9 . . ?
C12 C11 C16 117.37(13) . . ?
C12 C11 N1 118.36(13) . . ?
C16 C11 N1 124.28(13) . . ?
C13 C12 C11 121.09(13) . . ?
F1 C12 C11 120.43(12) . . ?
F1 C12 C13 118.47(13) . . ?
C12 C13 C14 121.56(14) . . ?
F2 C13 C12 117.82(13) . . ?
F2 C13 C14 120.61(13) . . ?
C13 C14 H14 121 . . ?
C13 C14 C15 118.03(13) . . ?
C15 C14 H14 121 . . ?
C14 C15 H15 119.6 . . ?
C16 C15 C14 120.80(14) . . ?
C16 C15 H15 119.6 . . ?
C11 C16 H16 119.4 . . ?
C15 C16 C11 121.16(13) . . ?
C15 C16 H16 119.4 . . ?
H10A C10 H10B 109.5 . . ?
H10A C10 H10C 109.5 . . ?
H10B C10 H10C 109.5 . . ?
O1 C10 H10A 109.5 . . ?
O1 C10 H10B 109.5 . . ?
O1 C10 H10C 109.5 . . ?
C2 N1 C1 111.73(11) . . ?
C11 N1 C1 114.24(11) . . ?
C11 N1 C2 115.52(11) . . ?
C5 O1 C10 117.41(12) . . ?

loop_
_geom_bond_atom_site_label_1
_geom_bond_atom_site_label_2
_geom_bond_site_symmetry_2
_geom_bond_distance
_geom_bond_publ_flag
C1 H1 . 1 ?
C1 C8 . 1.5178(18) ?
C1 C17 . 1.5329(19) ?
C1 N1 . 1.4871(17) ?
C2 H2A . 0.99 ?
C2 H2B . 0.99 ?
C2 C3 . 1.521(2) ?
C2 N1 . 1.4748(18) ?
C3 H3A . 0.99 ?
C3 H3B . 0.99 ?
C3 C9 . 1.508(2) ?
C4 H4 . 0.95 ?
C4 C5 . 1.391(2) ?
C4 C9 . 1.390(2) ?
C5 C6 . 1.393(2) ?
C5 O1 . 1.3703(17) ?
C6 H6 . 0.95 ?
C6 C7 . 1.386(2) ?
C7 H7 . 0.95 ?
C7 C8 . 1.394(2) ?
C8 C9 . 1.398(2) ?
C17 C18 . 1.387(2) ?
C17 C22 . 1.395(2) ?
C18 C19 . 1.385(2) ?
C18 F3 . 1.3613(17) ?
C19 H19 . 0.95 ?
C19 C20 . 1.386(2) ?
C20 H20 . 0.95 ?
C20 C21 . 1.377(2) ?
C21 C22 . 1.381(2) ?
C21 F4 . 1.3574(18) ?
C22 H22 . 0.95 ?
C11 C12 . 1.393(2) ?
C11 C16 . 1.396(2) ?
C11 N1 . 1.4192(18) ?
C12 C13 . 1.377(2) ?
C12 F1 . 1.3553(16) ?
C13 C14 . 1.380(2) ?
C13 F2 . 1.3567(17) ?
C14 H14 . 0.95 ?
C14 C15 . 1.389(2) ?
C15 H15 . 0.95 ?
C15 C16 . 1.386(2) ?
C16 H16 . 0.95 ?
C10 H10A . 0.98 ?
C10 H10B . 0.98 ?
C10 H10C . 0.98 ?
C10 O1 . 1.4333(18) ?

loop_
_geom_torsion_atom_site_label_1
_geom_torsion_atom_site_label_2
_geom_torsion_atom_site_label_3
_geom_torsion_atom_site_label_4
_geom_torsion
_geom_torsion_site_symmetry_1
_geom_torsion_site_symmetry_2
_geom_torsion_site_symmetry_3
_geom_torsion_site_symmetry_4
_geom_torsion_publ_flag
C1 C8 C9 C3 -3.9(2) . . . . ?
C1 C8 C9 C4 176.99(12) . . . . ?
C1 C17 C18 C19 -179.30(13) . . . . ?
C1 C17 C18 F3 1.9(2) . . . . ?
C1 C17 C22 C21 179.42(13) . . . . ?
C2 C3 C9 C4 -163.62(12) . . . . ?
C2 C3 C9 C8 17.30(19) . . . . ?
C3 C2 N1 C1 69.64(14) . . . . ?
C3 C2 N1 C11 -157.51(12) . . . . ?
C4 C5 C6 C7 -0.7(2) . . . . ?
C4 C5 O1 C10 -177.99(12) . . . . ?
C5 C4 C9 C3 -179.46(13) . . . . ?
C5 C4 C9 C8 -0.4(2) . . . . ?
C5 C6 C7 C8 1.2(2) . . . . ?
C6 C5 O1 C10 2.1(2) . . . . ?
C6 C7 C8 C1 -177.53(12) . . . . ?
C6 C7 C8 C9 -1.2(2) . . . . ?
C7 C8 C9 C3 179.88(12) . . . . ?
C7 C8 C9 C4 0.8(2) . . . . ?
C8 C1 C17 C18 -151.38(13) . . . . ?
C8 C1 C17 C22 29.98(17) . . . . ?
C8 C1 N1 C2 -54.61(14) . . . . ?
C8 C1 N1 C11 171.91(11) . . . . ?
C9 C4 C5 C6 0.3(2) . . . . ?
C9 C4 C5 O1 -179.58(12) . . . . ?
C17 C1 C8 C7 72.77(15) . . . . ?
C17 C1 C8 C9 -103.44(14) . . . . ?
C17 C1 N1 C2 69.30(14) . . . . ?
C17 C1 N1 C11 -64.17(15) . . . . ?
C17 C18 C19 C20 0.5(2) . . . . ?
C18 C17 C22 C21 0.7(2) . . . . ?
C18 C19 C20 C21 -0.4(2) . . . . ?
C19 C20 C21 C22 0.6(2) . . . . ?
C19 C20 C21 F4 -178.14(13) . . . . ?
C20 C21 C22 C17 -0.8(2) . . . . ?
C22 C17 C18 C19 -0.6(2) . . . . ?
C22 C17 C18 F3 -179.42(12) . . . . ?
C11 C12 C13 C14 0.2(2) . . . . ?
C11 C12 C13 F2 -179.99(12) . . . . ?
C12 C11 C16 C15 0.3(2) . . . . ?
C12 C11 N1 C1 -75.28(16) . . . . ?
C12 C11 N1 C2 153.05(13) . . . . ?
C12 C13 C14 C15 -0.5(2) . . . . ?
C13 C14 C15 C16 0.7(2) . . . . ?
C14 C15 C16 C11 -0.6(2) . . . . ?
C16 C11 C12 C13 0.0(2) . . . . ?
C16 C11 C12 F1 -179.45(12) . . . . ?
C16 C11 N1 C1 105.27(15) . . . . ?
C16 C11 N1 C2 -26.41(19) . . . . ?
N1 C1 C8 C7 -162.46(12) . . . . ?
N1 C1 C8 C9 21.32(17) . . . . ?
N1 C1 C17 C18 85.75(16) . . . . ?
N1 C1 C17 C22 -92.90(15) . . . . ?
N1 C2 C3 C9 -47.92(16) . . . . ?
N1 C11 C12 C13 -179.52(12) . . . . ?
N1 C11 C12 F1 1.06(19) . . . . ?
N1 C11 C16 C15 179.72(13) . . . . ?
O1 C5 C6 C7 179.19(13) . . . . ?
F3 C18 C19 C20 179.30(13) . . . . ?
F4 C21 C22 C17 177.99(13) . . . . ?
F1 C12 C13 C14 179.59(13) . . . . ?
F1 C12 C13 F2 -0.6(2) . . . . ?
F2 C13 C14 C15 179.65(13) . . . . ?

_cod_database_fobs_code 2108627
